data_4306037
loop_
_publ_author_name
'Xiao-Dan Zheng'
'Long Jiang'
'Xiao-Long Feng'
'Tong-Bu Lu'

_publ_section_title
;
The Supramolecular Isomerism Based on Argentophilic Interactions: The
Construction of Helical Chains with Defined Right-Handed and Left-Handed
Helicity
;
_journal_name_full 'Inorganic Chemistry'
_journal_page_first 10858
_journal_page_last 10865
_journal_paper_doi 10.1021/ic8009578
_journal_volume 47
_journal_year 2008
_chemical_absolute_configuration rm
_chemical_formula_sum 'C40 H76 Ag4 N16 Ni2 O2'
_chemical_formula_weight 1362.07
_chemical_name_systematic
; 
 ? 
;
_space_group_IT_number 4
_symmetry_cell_setting monoclinic
_symmetry_space_group_name_Hall 'P 2yb'
_symmetry_space_group_name_H-M 'P 1 21 1'
_atom_sites_solution_hydrogens geom
_atom_sites_solution_primary direct
_atom_sites_solution_secondary difmap
_audit_creation_method SHELXL-97
_cell_angle_alpha 90.00
_cell_angle_beta 96.916(9)
_cell_angle_gamma 90.00
_cell_formula_units_Z 2
_cell_length_a 10.294(5)
_cell_length_b 13.873(7)
_cell_length_c 19.466(10)
_cell_measurement_reflns_used 3218
_cell_measurement_temperature 173(2)
_cell_measurement_theta_max 27.33
_cell_measurement_theta_min 3.42
_cell_volume 2760(2)
_computing_cell_refinement 'Bruker SMART'
_computing_data_collection 'Bruker SMART'
_computing_data_reduction 'Bruker SAINT'
_computing_molecular_graphics 'Bruker SHELXTL'
_computing_publication_material 'Bruker SHELXTL'
_computing_structure_refinement 'SHELXL-97 (Sheldrick, 1997)'
_computing_structure_solution 'SHELXS-97 (Sheldrick, 1990)'
_diffrn_ambient_temperature 173(2)
_diffrn_measured_fraction_theta_full 0.961
_diffrn_measured_fraction_theta_max 0.961
_diffrn_measurement_device_type 'multiwire proportional'
_diffrn_measurement_method 'phi and omega scans'
_diffrn_radiation_monochromator graphite
_diffrn_radiation_source 'fine-focus sealed tube'
_diffrn_radiation_type MoK\a
_diffrn_radiation_wavelength 0.71073
_diffrn_reflns_av_R_equivalents 0.0661
_diffrn_reflns_av_sigmaI/netI 0.1911
_diffrn_reflns_limit_h_max 10
_diffrn_reflns_limit_h_min -12
_diffrn_reflns_limit_k_max 15
_diffrn_reflns_limit_k_min -16
_diffrn_reflns_limit_l_max 17
_diffrn_reflns_limit_l_min -23
_diffrn_reflns_number 9527
_diffrn_reflns_theta_full 25.00
_diffrn_reflns_theta_max 25.00
_diffrn_reflns_theta_min 1.81
_diffrn_standards_decay_% 0
_diffrn_standards_interval_count 0
_diffrn_standards_interval_time 0
_diffrn_standards_number 0
_exptl_absorpt_coefficient_mu 2.106
_exptl_absorpt_correction_T_max 0.7861
_exptl_absorpt_correction_T_min 0.5613
_exptl_absorpt_correction_type multi-scan
_exptl_absorpt_process_details 'SADABS (Sheldrick, 1996)'
_exptl_crystal_colour purple
_exptl_crystal_density_diffrn 1.639
_exptl_crystal_density_method 'not measured'
_exptl_crystal_description block
_exptl_crystal_F_000 1376
_exptl_crystal_size_max 0.31
_exptl_crystal_size_mid 0.15
_exptl_crystal_size_min 0.12
_refine_diff_density_max 1.205
_refine_diff_density_min -1.321
_refine_diff_density_rms 0.187
_refine_ls_abs_structure_details 'Flack H D (1983), Acta Cryst. A39, 876-881'
_refine_ls_abs_structure_Flack 0.02(4)
_refine_ls_extinction_method none
_refine_ls_goodness_of_fit_ref 1.000
_refine_ls_hydrogen_treatment constr
_refine_ls_matrix_type full
_refine_ls_number_parameters 589
_refine_ls_number_reflns 7734
_refine_ls_number_restraints 169
_refine_ls_restrained_S_all 0.994
_refine_ls_R_factor_all 0.1375
_refine_ls_R_factor_gt 0.0602
_refine_ls_shift/su_max 0.000
_refine_ls_shift/su_mean 0.000
_refine_ls_structure_factor_coef Fsqd
_refine_ls_weighting_details 'calc w=1/[\s^2^(Fo^2^)+(0.0213P)^2^+0.0000P] where P=(Fo^2^+2Fc^2^)/3'
_refine_ls_weighting_scheme calc
_refine_ls_wR_factor_gt 0.0879
_refine_ls_wR_factor_ref 0.1076
_reflns_number_gt 4244
_reflns_number_total 7734
_reflns_threshold_expression >2sigma(I)
_cod_data_source_file ic8009578_si_002_4.cif
_cod_data_source_block /L-2
_cod_depositor_comments
;
The following automatic conversions were performed:
'_symmetry_cell_setting' value 'Monoclinic' changed to 'monoclinic'
according to '/home/saulius/struct/CIF-dictionaries/cif_core.dic'
dictionary named 'cif_core.dic' version 2.4.1 from 2010-06-29.

Automatic conversion script
Id: cif_fix_enum 1527 2010-12-29 10:47:43Z saulius 
;
_cod_database_code 4306037

loop_
_symmetry_equiv_pos_as_xyz
'x, y, z'
'-x, y+1/2, -z'

loop_
_atom_site_label
_atom_site_type_symbol
_atom_site_fract_x
_atom_site_fract_y
_atom_site_fract_z
_atom_site_U_iso_or_equiv
_atom_site_adp_type
_atom_site_occupancy
_atom_site_symmetry_multiplicity
_atom_site_calc_flag
_atom_site_refinement_flags
_atom_site_disorder_assembly
_atom_site_disorder_group
Ag1 Ag 0.94050(10) 0.36698(8) 0.14414(6) 0.0278(3) Uani 1 1 d . . .
Ag2 Ag 0.51649(11) 0.71306(8) 0.32249(6) 0.0374(4) Uani 1 1 d . . .
Ag3 Ag 1.27789(10) -0.05000(8) -0.03929(6) 0.0325(3) Uani 1 1 d . . .
Ag4 Ag 0.80422(12) 0.79309(11) 0.39690(7) 0.0514(4) Uani 1 1 d . . .
C1 C 0.5679(13) 0.1600(11) 0.2549(8) 0.037(4) Uani 1 1 d . . .
H1A H 0.5676 0.1220 0.2118 0.044 Uiso 1 1 calc R . .
H1B H 0.5006 0.1328 0.2817 0.044 Uiso 1 1 calc R . .
C2 C 0.7000(12) 0.1537(10) 0.2968(8) 0.029(4) Uani 1 1 d . . .
H2A H 0.7193 0.0856 0.3094 0.035 Uiso 1 1 calc R . .
H2B H 0.7677 0.1764 0.2685 0.035 Uiso 1 1 calc R . .
C3 C 0.8387(13) 0.2209(11) 0.4010(8) 0.034(4) Uani 1 1 d . . .
H3 H 0.8917 0.2622 0.3728 0.040 Uiso 1 1 calc R . .
C4 C 0.9127(13) 0.1251(11) 0.4119(8) 0.051(5) Uani 1 1 d . . .
H4A H 0.8578 0.0780 0.4324 0.077 Uiso 1 1 calc R . .
H4B H 0.9938 0.1352 0.4430 0.077 Uiso 1 1 calc R . .
H4C H 0.9338 0.1009 0.3672 0.077 Uiso 1 1 calc R . .
C5 C 0.8347(14) 0.2723(12) 0.4676(8) 0.047(5) Uani 1 1 d . . .
H5A H 0.9213 0.2628 0.4949 0.057 Uiso 1 1 calc R . .
H5B H 0.7702 0.2380 0.4925 0.057 Uiso 1 1 calc R . .
C6 C 0.8031(12) 0.3799(11) 0.4711(8) 0.031(4) Uani 1 1 d U . .
C7 C 0.8976(12) 0.4396(11) 0.4338(7) 0.033(4) Uani 1 1 d U . .
H7A H 0.8918 0.4192 0.3854 0.050 Uiso 1 1 calc R . .
H7B H 0.9871 0.4299 0.4562 0.050 Uiso 1 1 calc R . .
H7C H 0.8745 0.5079 0.4360 0.050 Uiso 1 1 calc R . .
C8 C 0.8145(14) 0.4117(12) 0.5470(8) 0.053(5) Uani 1 1 d U . .
H8A H 0.9071 0.4178 0.5653 0.079 Uiso 1 1 calc R . .
H8B H 0.7728 0.3636 0.5740 0.079 Uiso 1 1 calc R . .
H8C H 0.7709 0.4741 0.5502 0.079 Uiso 1 1 calc R . .
C9 C 0.5605(12) 0.3645(12) 0.4714(8) 0.040(4) Uani 1 1 d U . .
H9A H 0.5602 0.4032 0.5141 0.048 Uiso 1 1 calc R . .
H9B H 0.5743 0.2961 0.4849 0.048 Uiso 1 1 calc R . .
C10 C 0.4319(12) 0.3755(11) 0.4267(7) 0.034(4) Uani 1 1 d U . .
H10A H 0.3598 0.3576 0.4537 0.040 Uiso 1 1 calc R . .
H10B H 0.4197 0.4438 0.4126 0.040 Uiso 1 1 calc R . .
C11 C 0.3095(11) 0.3350(10) 0.3145(7) 0.025(4) Uani 1 1 d U . .
H11 H 0.3152 0.4026 0.2973 0.030 Uiso 1 1 calc R . .
C12 C 0.1778(11) 0.3234(10) 0.3493(7) 0.038(4) Uani 1 1 d U . .
H12A H 0.1701 0.2568 0.3651 0.058 Uiso 1 1 calc R . .
H12B H 0.1026 0.3390 0.3153 0.058 Uiso 1 1 calc R . .
H12C H 0.1798 0.3672 0.3889 0.058 Uiso 1 1 calc R . .
C13 C 0.3001(12) 0.2666(10) 0.2530(7) 0.029(4) Uani 1 1 d U . .
H13A H 0.2116 0.2737 0.2274 0.035 Uiso 1 1 calc R . .
H13B H 0.3064 0.2000 0.2715 0.035 Uiso 1 1 calc R . .
C14 C 0.4006(11) 0.2759(11) 0.1997(7) 0.026(4) Uani 1 1 d U . .
C15 C 0.3941(12) 0.3757(10) 0.1693(7) 0.034(4) Uani 1 1 d U . .
H15A H 0.3106 0.3842 0.1401 0.051 Uiso 1 1 calc R . .
H15B H 0.4663 0.3846 0.1414 0.051 Uiso 1 1 calc R . .
H15C H 0.4013 0.4234 0.2068 0.051 Uiso 1 1 calc R . .
C16 C 0.3665(13) 0.2005(11) 0.1412(7) 0.043(4) Uani 1 1 d U . .
H16A H 0.3655 0.1358 0.1615 0.064 Uiso 1 1 calc R . .
H16B H 0.4325 0.2030 0.1089 0.064 Uiso 1 1 calc R . .
H16C H 0.2802 0.2150 0.1164 0.064 Uiso 1 1 calc R . .
C17 C 0.8134(11) 0.3566(10) -0.1448(7) 0.027(4) Uani 1 1 d . . .
H17A H 0.8156 0.3489 -0.1952 0.033 Uiso 1 1 calc R . .
H17B H 0.7207 0.3632 -0.1367 0.033 Uiso 1 1 calc R . .
C18 C 0.8841(11) 0.4448(10) -0.1215(7) 0.028(4) Uani 1 1 d . . .
H18A H 0.8807 0.4546 -0.0714 0.034 Uiso 1 1 calc R . .
H18B H 0.8435 0.5013 -0.1467 0.034 Uiso 1 1 calc R . .
C19 C 1.1074(12) 0.5167(10) -0.1058(8) 0.024(4) Uani 1 1 d U . .
H19 H 1.1117 0.5124 -0.0543 0.029 Uiso 1 1 calc R . .
C20 C 1.0494(13) 0.6143(10) -0.1274(8) 0.038(4) Uani 1 1 d U . .
H20A H 1.1149 0.6647 -0.1154 0.057 Uiso 1 1 calc R . .
H20B H 0.9728 0.6266 -0.1033 0.057 Uiso 1 1 calc R . .
H20C H 1.0230 0.6147 -0.1775 0.057 Uiso 1 1 calc R . .
C21 C 1.2466(11) 0.5059(10) -0.1242(7) 0.027(4) Uani 1 1 d U . .
H21A H 1.2400 0.4969 -0.1749 0.032 Uiso 1 1 calc R . .
H21B H 1.2913 0.5684 -0.1138 0.032 Uiso 1 1 calc R . .
C22 C 1.3375(12) 0.4275(10) -0.0914(7) 0.027(4) Uani 1 1 d U . .
C23 C 1.3495(12) 0.4348(10) -0.0145(7) 0.027(4) Uani 1 1 d U . .
H23A H 1.4201 0.3925 0.0059 0.040 Uiso 1 1 calc R . .
H23B H 1.2669 0.4150 0.0016 0.040 Uiso 1 1 calc R . .
H23C H 1.3692 0.5015 -0.0004 0.040 Uiso 1 1 calc R . .
C24 C 1.4718(10) 0.4402(11) -0.1158(7) 0.027(4) Uani 1 1 d U . .
H24A H 1.5256 0.3833 -0.1030 0.040 Uiso 1 1 calc R . .
H24B H 1.5144 0.4975 -0.0940 0.040 Uiso 1 1 calc R . .
H24C H 1.4616 0.4480 -0.1662 0.040 Uiso 1 1 calc R . .
C25 C 1.2960(12) 0.3014(10) -0.1831(6) 0.026(3) Uani 1 1 d U . .
H25A H 1.3901 0.2913 -0.1868 0.032 Uiso 1 1 calc R . .
H25B H 1.2651 0.3545 -0.2150 0.032 Uiso 1 1 calc R . .
C26 C 1.2210(11) 0.2092(11) -0.2064(7) 0.029(4) Uani 1 1 d U . .
H26A H 1.2307 0.1950 -0.2554 0.035 Uiso 1 1 calc R . .
H26B H 1.2558 0.1539 -0.1778 0.035 Uiso 1 1 calc R . .
C27 C 0.9999(13) 0.1370(10) -0.2159(7) 0.028(4) Uani 1 1 d U . .
H27 H 1.0331 0.0851 -0.1827 0.033 Uiso 1 1 calc R . .
C28 C 1.0110(14) 0.1005(12) -0.2888(8) 0.049(5) Uani 1 1 d U . .
H28A H 0.9553 0.0436 -0.2982 0.074 Uiso 1 1 calc R . .
H28B H 1.1021 0.0832 -0.2928 0.074 Uiso 1 1 calc R . .
H28C H 0.9827 0.1511 -0.3224 0.074 Uiso 1 1 calc R . .
C29 C 0.8533(12) 0.1529(10) -0.2087(7) 0.032(4) Uani 1 1 d U . .
H29A H 0.8225 0.2064 -0.2401 0.038 Uiso 1 1 calc R . .
H29B H 0.8060 0.0943 -0.2267 0.038 Uiso 1 1 calc R . .
C30 C 0.8084(13) 0.1750(11) -0.1386(8) 0.032(4) Uani 1 1 d . . .
C31 C 0.8482(13) 0.0971(10) -0.0876(7) 0.033(4) Uani 1 1 d . . .
H31A H 0.8333 0.0341 -0.1100 0.050 Uiso 1 1 calc R . .
H31B H 0.7961 0.1018 -0.0488 0.050 Uiso 1 1 calc R . .
H31C H 0.9412 0.1040 -0.0704 0.050 Uiso 1 1 calc R . .
C32 C 0.6571(11) 0.1798(11) -0.1485(8) 0.037(4) Uani 1 1 d . . .
H32A H 0.6277 0.2199 -0.1888 0.056 Uiso 1 1 calc R . .
H32B H 0.6265 0.2079 -0.1071 0.056 Uiso 1 1 calc R . .
H32C H 0.6213 0.1147 -0.1558 0.056 Uiso 1 1 calc R . .
C33 C 0.8425(12) 0.3783(11) 0.2277(7) 0.027(4) Uani 1 1 d . . .
C34 C 1.0308(12) 0.3500(10) 0.0542(8) 0.023(4) Uani 1 1 d . . .
C35 C 0.5364(15) 0.5692(12) 0.3085(8) 0.037(5) Uani 1 1 d . . .
C36 C 0.4863(16) 0.8594(14) 0.3272(10) 0.050(5) Uani 1 1 d . . .
C37 C 1.2140(14) 0.0889(13) -0.0427(9) 0.043(5) Uani 1 1 d . . .
C38 C 1.3288(15) -0.1949(13) -0.0382(8) 0.037(4) Uani 1 1 d . . .
C39 C 0.7184(16) 0.6998(14) 0.4581(9) 0.045(5) Uani 1 1 d . . .
C40 C 0.8979(14) 0.8769(14) 0.3366(9) 0.045(5) Uani 1 1 d . . .
N1 N 0.5367(10) 0.2629(8) 0.2376(6) 0.030(3) Uani 1 1 d . . .
H1C H 0.5922 0.2787 0.2050 0.036 Uiso 1 1 calc R . .
N2 N 0.7054(9) 0.2120(8) 0.3599(6) 0.025(3) Uani 1 1 d . . .
H2C H 0.6521 0.1814 0.3885 0.030 Uiso 1 1 calc R . .
N3 N 0.6666(10) 0.3971(8) 0.4330(5) 0.027(3) Uani 1 1 d . . .
H3A H 0.6577 0.4637 0.4299 0.032 Uiso 1 1 calc R . .
N4 N 0.4263(9) 0.3147(8) 0.3650(5) 0.023(3) Uani 1 1 d . . .
H4D H 0.4241 0.2504 0.3784 0.028 Uiso 1 1 calc R . .
N5 N 0.8707(10) 0.2667(8) -0.1078(6) 0.031(3) Uani 1 1 d U . .
H5C H 0.8485 0.2702 -0.0630 0.037 Uiso 1 1 calc R . .
N6 N 1.0249(8) 0.4340(8) -0.1359(6) 0.022(3) Uani 1 1 d U . .
H6A H 1.0257 0.4348 -0.1836 0.026 Uiso 1 1 calc R . .
N7 N 1.2810(9) 0.3311(8) -0.1114(5) 0.023(3) Uani 1 1 d U . .
H7D H 1.3320 0.2876 -0.0836 0.027 Uiso 1 1 calc R . .
N8 N 1.0800(9) 0.2253(8) -0.1981(5) 0.024(3) Uani 1 1 d U . .
H8D H 1.0498 0.2716 -0.2308 0.029 Uiso 1 1 calc R . .
N9 N 0.7749(11) 0.3742(9) 0.2732(6) 0.029(3) Uani 1 1 d . . .
N10 N 1.0624(9) 0.3353(8) 0.0008(7) 0.029(3) Uani 1 1 d . . .
N11 N 0.5526(9) 0.4865(10) 0.3062(6) 0.030(3) Uani 1 1 d . . .
N12 N 0.4682(15) 0.9373(11) 0.3296(8) 0.064(5) Uani 1 1 d . . .
N13 N 1.1602(11) 0.1602(9) -0.0562(6) 0.026(3) Uani 1 1 d . . .
N14 N 1.3581(12) -0.2722(11) -0.0392(8) 0.057(5) Uani 1 1 d . . .
N15 N 0.6708(15) 0.6417(11) 0.4876(8) 0.066(5) Uani 1 1 d . . .
N16 N 0.9550(13) 0.9196(10) 0.2968(7) 0.051(4) Uani 1 1 d . . .
Ni1 Ni 0.61167(16) 0.34342(12) 0.32816(9) 0.0229(5) Uani 1 1 d . . .
Ni2 Ni 1.07973(15) 0.29226(14) -0.09952(9) 0.0218(4) Uani 1 1 d . . .
O1W O 0.2054(13) 1.0318(10) 0.2804(6) 0.102(5) Uani 1 1 d U . .
H1D H 0.2794 1.0069 0.2959 0.123 Uiso 1 1 d R . .
H1E H 0.1441 0.9942 0.2893 0.123 Uiso 1 1 d R . .
O2W O 0.5160(11) 1.1007(9) 0.4250(6) 0.084(4) Uani 1 1 d U . .
H2D H 0.4854 1.0587 0.3956 0.100 Uiso 1 1 d R . .
H2E H 0.4624 1.1101 0.4542 0.100 Uiso 1 1 d R . .

loop_
_atom_site_aniso_label
_atom_site_aniso_U_11
_atom_site_aniso_U_22
_atom_site_aniso_U_33
_atom_site_aniso_U_23
_atom_site_aniso_U_13
_atom_site_aniso_U_12
Ag1 0.0324(6) 0.0309(8) 0.0216(7) -0.0021(6) 0.0092(6) -0.0011(6)
Ag2 0.0493(8) 0.0241(8) 0.0402(9) -0.0036(7) 0.0111(7) 0.0005(6)
Ag3 0.0323(7) 0.0245(7) 0.0397(9) 0.0023(7) -0.0002(6) 0.0026(6)
Ag4 0.0577(8) 0.0538(10) 0.0423(9) -0.0072(9) 0.0041(7) -0.0047(8)
C1 0.030(9) 0.036(11) 0.046(12) -0.008(9) 0.009(8) -0.004(8)
C2 0.031(9) 0.012(9) 0.045(11) 0.004(8) 0.005(8) 0.001(7)
C3 0.044(10) 0.023(10) 0.035(11) 0.005(9) 0.009(8) 0.022(8)
C4 0.030(9) 0.053(13) 0.064(14) -0.030(11) -0.018(9) 0.019(8)
C5 0.046(10) 0.058(14) 0.035(12) -0.009(10) -0.011(9) 0.022(9)
C6 0.025(6) 0.034(8) 0.032(8) -0.001(7) 0.001(6) 0.010(6)
C7 0.028(6) 0.041(8) 0.027(7) 0.001(7) -0.008(6) -0.013(6)
C8 0.056(8) 0.055(9) 0.047(9) -0.006(7) 0.004(7) -0.004(7)
C9 0.038(7) 0.044(8) 0.040(8) -0.002(7) 0.010(6) -0.002(7)
C10 0.032(7) 0.036(7) 0.035(8) -0.009(7) 0.010(6) 0.007(6)
C11 0.022(6) 0.026(7) 0.026(7) 0.002(6) 0.000(6) 0.010(5)
C12 0.033(6) 0.047(8) 0.040(8) -0.009(7) 0.022(6) 0.003(6)
C13 0.017(6) 0.038(8) 0.032(8) -0.006(6) 0.005(6) 0.008(5)
C14 0.020(6) 0.037(8) 0.022(7) -0.002(6) -0.003(6) 0.005(6)
C15 0.039(7) 0.030(7) 0.032(7) 0.010(7) 0.000(6) -0.006(6)
C16 0.041(7) 0.049(8) 0.039(8) -0.008(7) 0.004(6) -0.004(7)
C17 0.020(7) 0.025(9) 0.040(10) 0.015(9) 0.018(7) 0.004(7)
C18 0.033(8) 0.011(8) 0.039(10) -0.004(8) 0.003(7) 0.008(7)
C19 0.021(6) 0.019(7) 0.032(7) -0.007(6) -0.001(6) 0.004(5)
C20 0.040(7) 0.025(8) 0.046(8) 0.002(7) -0.005(7) -0.007(6)
C21 0.015(6) 0.030(7) 0.035(8) -0.005(6) 0.005(6) -0.009(6)
C22 0.027(6) 0.026(8) 0.026(7) -0.002(6) -0.002(6) 0.005(6)
C23 0.029(6) 0.027(7) 0.023(7) 0.000(6) -0.005(6) -0.005(6)
C24 0.015(6) 0.032(7) 0.034(7) 0.009(7) 0.002(6) -0.007(6)
C25 0.034(6) 0.031(7) 0.014(7) 0.002(6) 0.002(6) -0.003(6)
C26 0.027(6) 0.029(7) 0.032(7) -0.011(7) 0.011(6) 0.011(6)
C27 0.036(7) 0.017(7) 0.031(8) -0.008(6) 0.006(6) 0.006(6)
C28 0.060(8) 0.045(8) 0.043(9) 0.003(7) 0.005(7) -0.004(7)
C29 0.030(7) 0.024(7) 0.037(8) -0.013(6) -0.008(6) 0.004(6)
C30 0.029(9) 0.039(11) 0.028(11) 0.004(8) 0.005(8) -0.006(7)
C31 0.046(9) 0.020(9) 0.036(11) 0.010(8) 0.012(8) -0.009(7)
C32 0.017(8) 0.047(12) 0.043(11) -0.001(8) -0.014(7) -0.003(7)
C33 0.026(8) 0.037(10) 0.018(9) 0.001(8) 0.000(7) 0.005(7)
C34 0.025(8) 0.012(9) 0.032(10) 0.011(8) -0.002(7) 0.003(6)
C35 0.058(11) 0.023(11) 0.027(11) -0.007(9) -0.005(9) 0.017(9)
C36 0.055(11) 0.031(12) 0.067(14) 0.006(12) 0.020(10) 0.003(10)
C37 0.025(9) 0.049(13) 0.055(14) -0.010(11) 0.003(9) -0.011(9)
C38 0.045(10) 0.034(12) 0.034(11) -0.004(10) 0.009(8) -0.015(9)
C39 0.060(12) 0.047(13) 0.032(12) 0.002(10) 0.016(9) 0.006(10)
C40 0.040(10) 0.064(13) 0.034(12) -0.008(11) 0.011(9) 0.005(9)
N1 0.040(7) 0.027(8) 0.026(8) -0.010(6) 0.017(6) 0.003(6)
N2 0.012(6) 0.020(7) 0.042(9) -0.001(7) 0.000(6) 0.007(5)
N3 0.031(7) 0.031(8) 0.021(8) 0.003(6) 0.014(6) 0.001(5)
N4 0.019(6) 0.011(7) 0.038(8) 0.003(6) -0.005(6) 0.002(5)
N5 0.031(6) 0.030(7) 0.031(7) 0.011(5) -0.006(5) 0.009(5)
N6 0.007(5) 0.032(7) 0.027(6) -0.006(5) 0.000(5) 0.011(5)
N7 0.027(5) 0.024(6) 0.016(6) -0.003(5) 0.000(5) 0.013(5)
N8 0.020(5) 0.021(6) 0.028(6) 0.003(5) -0.008(5) 0.000(5)
N9 0.041(7) 0.026(8) 0.017(8) -0.002(7) -0.015(6) 0.000(6)
N10 0.019(6) 0.033(9) 0.037(9) 0.006(7) 0.015(6) -0.006(5)
N11 0.010(6) 0.040(10) 0.037(9) 0.009(7) -0.012(6) 0.001(6)
N12 0.095(12) 0.027(10) 0.075(13) -0.007(10) 0.031(9) 0.012(9)
N13 0.029(7) 0.027(8) 0.024(8) 0.004(7) 0.004(6) -0.010(6)
N14 0.041(9) 0.046(11) 0.085(13) -0.004(10) 0.010(8) 0.020(8)
N15 0.093(12) 0.045(11) 0.066(13) 0.010(10) 0.037(10) 0.017(9)
N16 0.065(10) 0.066(12) 0.018(9) -0.011(8) -0.008(8) 0.005(8)
Ni1 0.0261(10) 0.0198(12) 0.0238(12) -0.0023(10) 0.0068(9) 0.0015(8)
Ni2 0.0265(9) 0.0182(10) 0.0210(12) -0.0006(10) 0.0043(9) 0.0029(9)
O1W 0.100(8) 0.108(9) 0.098(8) 0.020(7) 0.009(7) -0.005(7)
O2W 0.093(7) 0.079(8) 0.088(8) -0.018(6) 0.050(6) -0.024(6)

loop_
_atom_type_symbol
_atom_type_description
_atom_type_scat_dispersion_real
_atom_type_scat_dispersion_imag
_atom_type_scat_source
C C 0.0033 0.0016 'International Tables Vol C Tables 4.2.6.8 and 6.1.1.4'
H H 0.0000 0.0000 'International Tables Vol C Tables 4.2.6.8 and 6.1.1.4'
N N 0.0061 0.0033 'International Tables Vol C Tables 4.2.6.8 and 6.1.1.4'
O O 0.0106 0.0060 'International Tables Vol C Tables 4.2.6.8 and 6.1.1.4'
Ni Ni 0.3393 1.1124 'International Tables Vol C Tables 4.2.6.8 and 6.1.1.4'
Ag Ag -0.8971 1.1015 'International Tables Vol C Tables 4.2.6.8 and 6.1.1.4'

loop_
_geom_angle_atom_site_label_1
_geom_angle_atom_site_label_2
_geom_angle_atom_site_label_3
_geom_angle
_geom_angle_site_symmetry_1
_geom_angle_site_symmetry_3
_geom_angle_publ_flag
C33 Ag1 C34 176.0(5) . . ?
C33 Ag1 Ag3 96.3(4) . 2_755 ?
C34 Ag1 Ag3 81.4(3) . 2_755 ?
C35 Ag2 C36 174.4(7) . . ?
C35 Ag2 Ag4 106.7(4) . . ?
C36 Ag2 Ag4 77.5(5) . . ?
C37 Ag3 C38 175.7(6) . . ?
C37 Ag3 Ag1 97.2(4) . 2_745 ?
C38 Ag3 Ag1 78.9(4) . 2_745 ?
C40 Ag4 C39 175.8(7) . . ?
C40 Ag4 Ag2 114.1(4) . . ?
C39 Ag4 Ag2 67.4(5) . . ?
N1 C1 C2 109.6(12) . . ?
N1 C1 H1A 109.8 . . ?
C2 C1 H1A 109.8 . . ?
N1 C1 H1B 109.8 . . ?
C2 C1 H1B 109.8 . . ?
H1A C1 H1B 108.2 . . ?
N2 C2 C1 111.2(11) . . ?
N2 C2 H2A 109.4 . . ?
C1 C2 H2A 109.4 . . ?
N2 C2 H2B 109.4 . . ?
C1 C2 H2B 109.4 . . ?
H2A C2 H2B 108.0 . . ?
C5 C3 N2 112.5(11) . . ?
C5 C3 C4 111.1(13) . . ?
N2 C3 C4 114.0(12) . . ?
C5 C3 H3 106.2 . . ?
N2 C3 H3 106.2 . . ?
C4 C3 H3 106.2 . . ?
C3 C4 H4A 109.5 . . ?
C3 C4 H4B 109.5 . . ?
H4A C4 H4B 109.5 . . ?
C3 C4 H4C 109.5 . . ?
H4A C4 H4C 109.5 . . ?
H4B C4 H4C 109.5 . . ?
C3 C5 C6 122.4(14) . . ?
C3 C5 H5A 106.7 . . ?
C6 C5 H5A 106.7 . . ?
C3 C5 H5B 106.7 . . ?
C6 C5 H5B 106.7 . . ?
H5A C5 H5B 106.6 . . ?
C7 C6 N3 106.6(11) . . ?
C7 C6 C5 110.9(12) . . ?
N3 C6 C5 108.6(12) . . ?
C7 C6 C8 108.8(12) . . ?
N3 C6 C8 112.5(11) . . ?
C5 C6 C8 109.4(13) . . ?
C6 C7 H7A 109.5 . . ?
C6 C7 H7B 109.5 . . ?
H7A C7 H7B 109.5 . . ?
C6 C7 H7C 109.5 . . ?
H7A C7 H7C 109.5 . . ?
H7B C7 H7C 109.5 . . ?
C6 C8 H8A 109.5 . . ?
C6 C8 H8B 109.5 . . ?
H8A C8 H8B 109.5 . . ?
C6 C8 H8C 109.5 . . ?
H8A C8 H8C 109.5 . . ?
H8B C8 H8C 109.5 . . ?
N3 C9 C10 109.4(12) . . ?
N3 C9 H9A 109.8 . . ?
C10 C9 H9A 109.8 . . ?
N3 C9 H9B 109.8 . . ?
C10 C9 H9B 109.8 . . ?
H9A C9 H9B 108.2 . . ?
N4 C10 C9 111.2(11) . . ?
N4 C10 H10A 109.4 . . ?
C9 C10 H10A 109.4 . . ?
N4 C10 H10B 109.4 . . ?
C9 C10 H10B 109.4 . . ?
H10A C10 H10B 108.0 . . ?
N4 C11 C13 111.8(10) . . ?
N4 C11 C12 111.1(10) . . ?
C13 C11 C12 107.2(10) . . ?
N4 C11 H11 108.9 . . ?
C13 C11 H11 108.9 . . ?
C12 C11 H11 108.9 . . ?
C11 C12 H12A 109.5 . . ?
C11 C12 H12B 109.5 . . ?
H12A C12 H12B 109.5 . . ?
C11 C12 H12C 109.5 . . ?
H12A C12 H12C 109.5 . . ?
H12B C12 H12C 109.5 . . ?
C11 C13 C14 119.2(11) . . ?
C11 C13 H13A 107.5 . . ?
C14 C13 H13A 107.5 . . ?
C11 C13 H13B 107.5 . . ?
C14 C13 H13B 107.5 . . ?
H13A C13 H13B 107.0 . . ?
C15 C14 N1 107.2(11) . . ?
C15 C14 C16 109.7(12) . . ?
N1 C14 C16 112.9(11) . . ?
C15 C14 C13 109.7(11) . . ?
N1 C14 C13 108.4(11) . . ?
C16 C14 C13 108.8(11) . . ?
C14 C15 H15A 109.5 . . ?
C14 C15 H15B 109.5 . . ?
H15A C15 H15B 109.5 . . ?
C14 C15 H15C 109.5 . . ?
H15A C15 H15C 109.5 . . ?
H15B C15 H15C 109.5 . . ?
C14 C16 H16A 109.5 . . ?
C14 C16 H16B 109.5 . . ?
H16A C16 H16B 109.5 . . ?
C14 C16 H16C 109.5 . . ?
H16A C16 H16C 109.5 . . ?
H16B C16 H16C 109.5 . . ?
C18 C17 N5 112.8(11) . . ?
C18 C17 H17A 109.0 . . ?
N5 C17 H17A 109.0 . . ?
C18 C17 H17B 109.0 . . ?
N5 C17 H17B 109.0 . . ?
H17A C17 H17B 107.8 . . ?
C17 C18 N6 108.1(10) . . ?
C17 C18 H18A 110.1 . . ?
N6 C18 H18A 110.1 . . ?
C17 C18 H18B 110.1 . . ?
N6 C18 H18B 110.1 . . ?
H18A C18 H18B 108.4 . . ?
N6 C19 C20 112.8(11) . . ?
N6 C19 C21 109.6(10) . . ?
C20 C19 C21 111.8(11) . . ?
N6 C19 H19 107.4 . . ?
C20 C19 H19 107.4 . . ?
C21 C19 H19 107.4 . . ?
C19 C20 H20A 109.5 . . ?
C19 C20 H20B 109.5 . . ?
H20A C20 H20B 109.5 . . ?
C19 C20 H20C 109.5 . . ?
H20A C20 H20C 109.5 . . ?
H20B C20 H20C 109.5 . . ?
C22 C21 C19 121.3(11) . . ?
C22 C21 H21A 107.0 . . ?
C19 C21 H21A 107.0 . . ?
C22 C21 H21B 107.0 . . ?
C19 C21 H21B 107.0 . . ?
H21A C21 H21B 106.8 . . ?
C23 C22 N7 107.8(11) . . ?
C23 C22 C21 110.2(12) . . ?
N7 C22 C21 109.3(10) . . ?
C23 C22 C24 109.7(10) . . ?
N7 C22 C24 111.2(11) . . ?
C21 C22 C24 108.7(11) . . ?
C22 C23 H23A 109.5 . . ?
C22 C23 H23B 109.5 . . ?
H23A C23 H23B 109.5 . . ?
C22 C23 H23C 109.5 . . ?
H23A C23 H23C 109.5 . . ?
H23B C23 H23C 109.5 . . ?
C22 C24 H24A 109.5 . . ?
C22 C24 H24B 109.5 . . ?
H24A C24 H24B 109.5 . . ?
C22 C24 H24C 109.5 . . ?
H24A C24 H24C 109.5 . . ?
H24B C24 H24C 109.5 . . ?
N7 C25 C26 113.9(10) . . ?
N7 C25 H25A 108.8 . . ?
C26 C25 H25A 108.8 . . ?
N7 C25 H25B 108.8 . . ?
C26 C25 H25B 108.8 . . ?
H25A C25 H25B 107.7 . . ?
N8 C26 C25 107.7(11) . . ?
N8 C26 H26A 110.2 . . ?
C25 C26 H26A 110.2 . . ?
N8 C26 H26B 110.2 . . ?
C25 C26 H26B 110.2 . . ?
H26A C26 H26B 108.5 . . ?
N8 C27 C28 112.8(12) . . ?
N8 C27 C29 112.2(11) . . ?
C28 C27 C29 108.4(11) . . ?
N8 C27 H27 107.8 . . ?
C28 C27 H27 107.8 . . ?
C29 C27 H27 107.8 . . ?
C27 C28 H28A 109.5 . . ?
C27 C28 H28B 109.5 . . ?
H28A C28 H28B 109.5 . . ?
C27 C28 H28C 109.5 . . ?
H28A C28 H28C 109.5 . . ?
H28B C28 H28C 109.5 . . ?
C30 C29 C27 121.0(11) . . ?
C30 C29 H29A 107.1 . . ?
C27 C29 H29A 107.1 . . ?
C30 C29 H29B 107.1 . . ?
C27 C29 H29B 107.1 . . ?
H29A C29 H29B 106.8 . . ?
C31 C30 N5 106.0(11) . . ?
C31 C30 C29 111.2(13) . . ?
N5 C30 C29 111.4(11) . . ?
C31 C30 C32 107.8(11) . . ?
N5 C30 C32 112.6(12) . . ?
C29 C30 C32 107.9(11) . . ?
C30 C31 H31A 109.5 . . ?
C30 C31 H31B 109.5 . . ?
H31A C31 H31B 109.5 . . ?
C30 C31 H31C 109.5 . . ?
H31A C31 H31C 109.5 . . ?
H31B C31 H31C 109.5 . . ?
C30 C32 H32A 109.5 . . ?
C30 C32 H32B 109.5 . . ?
H32A C32 H32B 109.5 . . ?
C30 C32 H32C 109.5 . . ?
H32A C32 H32C 109.5 . . ?
H32B C32 H32C 109.5 . . ?
N9 C33 Ag1 170.8(13) . . ?
N10 C34 Ag1 169.7(12) . . ?
N11 C35 Ag2 174.3(15) . . ?
N12 C36 Ag2 179.0(16) . . ?
N13 C37 Ag3 165.5(15) . . ?
N14 C38 Ag3 178.0(16) . . ?
N15 C39 Ag4 173.8(17) . . ?
N16 C40 Ag4 173.8(16) . . ?
C1 N1 C14 112.7(10) . . ?
C1 N1 Ni1 105.4(9) . . ?
C14 N1 Ni1 123.8(8) . . ?
C1 N1 H1C 104.3 . . ?
C14 N1 H1C 104.3 . . ?
Ni1 N1 H1C 104.3 . . ?
C2 N2 C3 115.4(10) . . ?
C2 N2 Ni1 105.1(8) . . ?
C3 N2 Ni1 115.9(9) . . ?
C2 N2 H2C 106.6 . . ?
C3 N2 H2C 106.6 . . ?
Ni1 N2 H2C 106.6 . . ?
C9 N3 C6 113.7(11) . . ?
C9 N3 Ni1 104.2(8) . . ?
C6 N3 Ni1 121.4(8) . . ?
C9 N3 H3A 105.4 . . ?
C6 N3 H3A 105.4 . . ?
Ni1 N3 H3A 105.4 . . ?
C10 N4 C11 112.5(10) . . ?
C10 N4 Ni1 102.6(7) . . ?
C11 N4 Ni1 115.0(8) . . ?
C10 N4 H4D 108.8 . . ?
C11 N4 H4D 108.8 . . ?
Ni1 N4 H4D 108.8 . . ?
C30 N5 C17 112.3(10) . . ?
C30 N5 Ni2 122.4(8) . . ?
C17 N5 Ni2 103.1(7) . . ?
C30 N5 H5C 106.0 . . ?
C17 N5 H5C 106.0 . . ?
Ni2 N5 H5C 106.0 . . ?
C19 N6 C18 111.1(10) . . ?
C19 N6 Ni2 117.3(7) . . ?
C18 N6 Ni2 104.5(8) . . ?
C19 N6 H6A 107.9 . . ?
C18 N6 H6A 107.9 . . ?
Ni2 N6 H6A 107.9 . . ?
C25 N7 C22 114.5(11) . . ?
C25 N7 Ni2 103.9(7) . . ?
C22 N7 Ni2 122.6(8) . . ?
C25 N7 H7D 104.7 . . ?
C22 N7 H7D 104.7 . . ?
Ni2 N7 H7D 104.7 . . ?
C27 N8 C26 111.5(10) . . ?
C27 N8 Ni2 120.3(8) . . ?
C26 N8 Ni2 105.6(7) . . ?
C27 N8 H8D 106.2 . . ?
C26 N8 H8D 106.2 . . ?
Ni2 N8 H8D 106.2 . . ?
C33 N9 Ni1 160.8(11) . . ?
C34 N10 Ni2 167.0(11) . . ?
C35 N11 Ni1 164.4(13) . . ?
C37 N13 Ni2 168.5(14) . . ?
N11 Ni1 N2 168.7(4) . . ?
N11 Ni1 N9 86.3(4) . . ?
N2 Ni1 N9 87.7(4) . . ?
N11 Ni1 N1 104.9(4) . . ?
N2 Ni1 N1 84.1(4) . . ?
N9 Ni1 N1 85.4(4) . . ?
N11 Ni1 N4 89.8(4) . . ?
N2 Ni1 N4 97.7(4) . . ?
N9 Ni1 N4 169.4(4) . . ?
N1 Ni1 N4 86.1(4) . . ?
N11 Ni1 N3 84.5(4) . . ?
N2 Ni1 N3 87.9(4) . . ?
N9 Ni1 N3 105.6(4) . . ?
N1 Ni1 N3 166.2(4) . . ?
N4 Ni1 N3 83.8(4) . . ?
N10 Ni2 N8 169.8(4) . . ?
N10 Ni2 N13 87.0(5) . . ?
N8 Ni2 N13 86.5(5) . . ?
N10 Ni2 N6 89.9(4) . . ?
N8 Ni2 N6 97.5(4) . . ?
N13 Ni2 N6 171.6(4) . . ?
N10 Ni2 N5 85.4(4) . . ?
N8 Ni2 N5 88.3(4) . . ?
N13 Ni2 N5 102.9(4) . . ?
N6 Ni2 N5 84.6(4) . . ?
N10 Ni2 N7 102.7(4) . . ?
N8 Ni2 N7 84.7(4) . . ?
N13 Ni2 N7 85.8(4) . . ?
N6 Ni2 N7 87.4(4) . . ?
N5 Ni2 N7 168.6(4) . . ?
H1D O1W H1E 109.2 . . ?
H2D O2W H2E 109.8 . . ?

loop_
_geom_bond_atom_site_label_1
_geom_bond_atom_site_label_2
_geom_bond_distance
_geom_bond_site_symmetry_2
_geom_bond_publ_flag
Ag1 C33 2.021(15) . ?
Ag1 C34 2.092(16) . ?
Ag1 Ag3 3.0728(18) 2_755 ?
Ag2 C35 2.029(16) . ?
Ag2 C36 2.06(2) . ?
Ag2 Ag4 3.327(2) . ?
Ag3 C37 2.034(18) . ?
Ag3 C38 2.078(19) . ?
Ag3 Ag1 3.0728(18) 2_745 ?
Ag4 C40 1.982(19) . ?
Ag4 C39 2.031(18) . ?
C1 N1 1.493(16) . ?
C1 C2 1.501(17) . ?
C1 H1A 0.9900 . ?
C1 H1B 0.9900 . ?
C2 N2 1.467(16) . ?
C2 H2A 0.9900 . ?
C2 H2B 0.9900 . ?
C3 C5 1.485(19) . ?
C3 N2 1.508(16) . ?
C3 C4 1.534(18) . ?
C3 H3 1.0000 . ?
C4 H4A 0.9800 . ?
C4 H4B 0.9800 . ?
C4 H4C 0.9800 . ?
C5 C6 1.53(2) . ?
C5 H5A 0.9900 . ?
C5 H5B 0.9900 . ?
C6 C7 1.526(18) . ?
C6 N3 1.526(16) . ?
C6 C8 1.532(19) . ?
C7 H7A 0.9800 . ?
C7 H7B 0.9800 . ?
C7 H7C 0.9800 . ?
C8 H8A 0.9800 . ?
C8 H8B 0.9800 . ?
C8 H8C 0.9800 . ?
C9 N3 1.467(15) . ?
C9 C10 1.502(17) . ?
C9 H9A 0.9900 . ?
C9 H9B 0.9900 . ?
C10 N4 1.463(16) . ?
C10 H10A 0.9900 . ?
C10 H10B 0.9900 . ?
C11 N4 1.487(15) . ?
C11 C13 1.521(17) . ?
C11 C12 1.595(15) . ?
C11 H11 1.0000 . ?
C12 H12A 0.9800 . ?
C12 H12B 0.9800 . ?
C12 H12C 0.9800 . ?
C13 C14 1.556(16) . ?
C13 H13A 0.9900 . ?
C13 H13B 0.9900 . ?
C14 C15 1.503(19) . ?
C14 N1 1.514(15) . ?
C14 C16 1.555(18) . ?
C15 H15A 0.9800 . ?
C15 H15B 0.9800 . ?
C15 H15C 0.9800 . ?
C16 H16A 0.9800 . ?
C16 H16B 0.9800 . ?
C16 H16C 0.9800 . ?
C17 C18 1.467(18) . ?
C17 N5 1.523(16) . ?
C17 H17A 0.9900 . ?
C17 H17B 0.9900 . ?
C18 N6 1.516(13) . ?
C18 H18A 0.9900 . ?
C18 H18B 0.9900 . ?
C19 N6 1.504(16) . ?
C19 C20 1.519(18) . ?
C19 C21 1.526(16) . ?
C19 H19 1.0000 . ?
C20 H20A 0.9800 . ?
C20 H20B 0.9800 . ?
C20 H20C 0.9800 . ?
C21 C22 1.524(17) . ?
C21 H21A 0.9900 . ?
C21 H21B 0.9900 . ?
C22 C23 1.490(17) . ?
C22 N7 1.492(16) . ?
C22 C24 1.525(16) . ?
C23 H23A 0.9800 . ?
C23 H23B 0.9800 . ?
C23 H23C 0.9800 . ?
C24 H24A 0.9800 . ?
C24 H24B 0.9800 . ?
C24 H24C 0.9800 . ?
C25 N7 1.480(14) . ?
C25 C26 1.535(18) . ?
C25 H25A 0.9900 . ?
C25 H25B 0.9900 . ?
C26 N8 1.496(13) . ?
C26 H26A 0.9900 . ?
C26 H26B 0.9900 . ?
C27 N8 1.495(16) . ?
C27 C28 1.524(19) . ?
C27 C29 1.549(16) . ?
C27 H27 1.0000 . ?
C28 H28A 0.9800 . ?
C28 H28B 0.9800 . ?
C28 H28C 0.9800 . ?
C29 C30 1.523(18) . ?
C29 H29A 0.9900 . ?
C29 H29B 0.9900 . ?
C30 C31 1.492(18) . ?
C30 N5 1.515(17) . ?
C30 C32 1.548(16) . ?
C31 H31A 0.9800 . ?
C31 H31B 0.9800 . ?
C31 H31C 0.9800 . ?
C32 H32A 0.9800 . ?
C32 H32B 0.9800 . ?
C32 H32C 0.9800 . ?
C33 N9 1.192(15) . ?
C34 N10 1.145(15) . ?
C35 N11 1.161(16) . ?
C36 N12 1.10(2) . ?
C37 N13 1.149(17) . ?
C38 N14 1.11(2) . ?
C39 N15 1.134(19) . ?
C40 N16 1.187(18) . ?
N1 Ni1 2.151(11) . ?
N1 H1C 0.9300 . ?
N2 Ni1 2.120(11) . ?
N2 H2C 0.9300 . ?
N3 Ni1 2.183(11) . ?
N3 H3A 0.9300 . ?
N4 Ni1 2.156(9) . ?
N4 H4D 0.9300 . ?
N5 Ni2 2.168(10) . ?
N5 H5C 0.9300 . ?
N6 Ni2 2.142(11) . ?
N6 H6A 0.9300 . ?
N7 Ni2 2.180(10) . ?
N7 H7D 0.9300 . ?
N8 Ni2 2.133(11) . ?
N8 H8D 0.9300 . ?
N9 Ni1 2.141(13) . ?
N10 Ni2 2.070(13) . ?
N11 Ni1 2.104(13) . ?
N13 Ni2 2.141(13) . ?
O1W H1D 0.8582 . ?
O1W H1E 0.8524 . ?
O2W H2D 0.8501 . ?
O2W H2E 0.8494 . ?

loop_
_geom_hbond_atom_site_label_D
_geom_hbond_atom_site_label_H
_geom_hbond_atom_site_label_A
_geom_hbond_distance_DH
_geom_hbond_distance_HA
_geom_hbond_distance_DA
_geom_hbond_angle_DHA
_geom_hbond_site_symmetry_A
N2 H2C O2W 0.93 1.99 2.895(15) 164.1 1_545
O1W H1D N12 0.86 2.20 3.06(2) 176.4 .
O1W H1E N16 0.85 2.22 3.06(2) 166.6 1_455
O2W H2D N12 0.85 2.11 2.93(2) 162.3 .
O2W H2E N15 0.85 1.93 2.777(19) 173.0 2_656

loop_
_geom_torsion_atom_site_label_1
_geom_torsion_atom_site_label_2
_geom_torsion_atom_site_label_3
_geom_torsion_atom_site_label_4
_geom_torsion
_geom_torsion_site_symmetry_1
_geom_torsion_site_symmetry_2
_geom_torsion_site_symmetry_3
_geom_torsion_site_symmetry_4
_geom_torsion_publ_flag
C35 Ag2 Ag4 C40 111.2(7) . . . . ?
C36 Ag2 Ag4 C40 -65.0(7) . . . . ?
C35 Ag2 Ag4 C39 -64.6(7) . . . . ?
C36 Ag2 Ag4 C39 119.2(7) . . . . ?
N1 C1 C2 N2 57.4(16) . . . . ?
N2 C3 C5 C6 -68.5(19) . . . . ?
C4 C3 C5 C6 162.2(13) . . . . ?
C3 C5 C6 C7 -56.8(18) . . . . ?
C3 C5 C6 N3 60.1(19) . . . . ?
C3 C5 C6 C8 -176.8(13) . . . . ?
N3 C9 C10 N4 62.8(16) . . . . ?
N4 C11 C13 C14 -70.3(15) . . . . ?
C12 C11 C13 C14 167.7(11) . . . . ?
C11 C13 C14 C15 -58.1(15) . . . . ?
C11 C13 C14 N1 58.8(16) . . . . ?
C11 C13 C14 C16 -178.1(12) . . . . ?
N5 C17 C18 N6 60.0(14) . . . . ?
N6 C19 C21 C22 -70.7(16) . . . . ?
C20 C19 C21 C22 163.4(13) . . . . ?
C19 C21 C22 C23 -55.5(16) . . . . ?
C19 C21 C22 N7 62.8(16) . . . . ?
C19 C21 C22 C24 -175.7(11) . . . . ?
N7 C25 C26 N8 56.7(14) . . . . ?
N8 C27 C29 C30 -63.9(17) . . . . ?
C28 C27 C29 C30 170.9(13) . . . . ?
C27 C29 C30 C31 -58.2(17) . . . . ?
C27 C29 C30 N5 59.8(17) . . . . ?
C27 C29 C30 C32 -176.2(12) . . . . ?
C34 Ag1 C33 N9 21(14) . . . . ?
Ag3 Ag1 C33 N9 74(8) 2_755 . . . ?
C33 Ag1 C34 N10 8(13) . . . . ?
Ag3 Ag1 C34 N10 -46(7) 2_755 . . . ?
C36 Ag2 C35 N11 -174(10) . . . . ?
Ag4 Ag2 C35 N11 48(14) . . . . ?
C35 Ag2 C36 N12 61(97) . . . . ?
Ag4 Ag2 C36 N12 -160(100) . . . . ?
C38 Ag3 C37 N13 -34(14) . . . . ?
Ag1 Ag3 C37 N13 -9(6) 2_745 . . . ?
C37 Ag3 C38 N14 111(47) . . . . ?
Ag1 Ag3 C38 N14 86(49) 2_745 . . . ?
C40 Ag4 C39 N15 -52(21) . . . . ?
Ag2 Ag4 C39 N15 60(16) . . . . ?
C39 Ag4 C40 N16 44(20) . . . . ?
Ag2 Ag4 C40 N16 -66(14) . . . . ?
C2 C1 N1 C14 -175.9(11) . . . . ?
C2 C1 N1 Ni1 -38.1(13) . . . . ?
C15 C14 N1 C1 -165.5(12) . . . . ?
C16 C14 N1 C1 -44.6(16) . . . . ?
C13 C14 N1 C1 76.1(14) . . . . ?
C15 C14 N1 Ni1 65.7(13) . . . . ?
C16 C14 N1 Ni1 -173.4(9) . . . . ?
C13 C14 N1 Ni1 -52.7(14) . . . . ?
C1 C2 N2 C3 -172.5(12) . . . . ?
C1 C2 N2 Ni1 -43.4(13) . . . . ?
C5 C3 N2 C2 -174.2(13) . . . . ?
C4 C3 N2 C2 -46.4(17) . . . . ?
C5 C3 N2 Ni1 62.3(15) . . . . ?
C4 C3 N2 Ni1 -169.9(10) . . . . ?
C10 C9 N3 C6 -174.3(12) . . . . ?
C10 C9 N3 Ni1 -40.1(13) . . . . ?
C7 C6 N3 C9 -165.9(12) . . . . ?
C5 C6 N3 C9 74.5(16) . . . . ?
C8 C6 N3 C9 -46.7(17) . . . . ?
C7 C6 N3 Ni1 68.5(14) . . . . ?
C5 C6 N3 Ni1 -51.1(15) . . . . ?
C8 C6 N3 Ni1 -172.3(9) . . . . ?
C9 C10 N4 C11 -171.1(11) . . . . ?
C9 C10 N4 Ni1 -47.0(13) . . . . ?
C13 C11 N4 C10 -176.1(11) . . . . ?
C12 C11 N4 C10 -56.4(14) . . . . ?
C13 C11 N4 Ni1 67.0(12) . . . . ?
C12 C11 N4 Ni1 -173.3(8) . . . . ?
C31 C30 N5 C17 -166.1(11) . . . . ?
C29 C30 N5 C17 72.8(13) . . . . ?
C32 C30 N5 C17 -48.5(15) . . . . ?
C31 C30 N5 Ni2 70.7(13) . . . . ?
C29 C30 N5 Ni2 -50.4(14) . . . . ?
C32 C30 N5 Ni2 -171.8(9) . . . . ?
C18 C17 N5 C30 -172.5(11) . . . . ?
C18 C17 N5 Ni2 -39.0(12) . . . . ?
C20 C19 N6 C18 -52.0(14) . . . . ?
C21 C19 N6 C18 -177.3(10) . . . . ?
C20 C19 N6 Ni2 -172.0(9) . . . . ?
C21 C19 N6 Ni2 62.7(13) . . . . ?
C17 C18 N6 C19 -173.3(11) . . . . ?
C17 C18 N6 Ni2 -46.0(12) . . . . ?
C26 C25 N7 C22 -171.8(10) . . . . ?
C26 C25 N7 Ni2 -35.5(12) . . . . ?
C23 C22 N7 C25 -164.1(10) . . . . ?
C21 C22 N7 C25 76.2(13) . . . . ?
C24 C22 N7 C25 -43.8(14) . . . . ?
C23 C22 N7 Ni2 68.7(12) . . . . ?
C21 C22 N7 Ni2 -51.0(14) . . . . ?
C24 C22 N7 Ni2 -171.0(8) . . . . ?
C28 C27 N8 C26 -56.4(15) . . . . ?
C29 C27 N8 C26 -179.1(11) . . . . ?
C28 C27 N8 Ni2 179.1(9) . . . . ?
C29 C27 N8 Ni2 56.4(13) . . . . ?
C25 C26 N8 C27 -176.8(11) . . . . ?
C25 C26 N8 Ni2 -44.4(12) . . . . ?
Ag1 C33 N9 Ni1 -24(11) . . . . ?
Ag1 C34 N10 Ni2 -10(11) . . . . ?
Ag2 C35 N11 Ni1 -10(18) . . . . ?
Ag3 C37 N13 Ni2 -70(9) . . . . ?
C35 N11 Ni1 N2 -34(6) . . . . ?
C35 N11 Ni1 N9 -92(5) . . . . ?
C35 N11 Ni1 N1 -176(4) . . . . ?
C35 N11 Ni1 N4 98(5) . . . . ?
C35 N11 Ni1 N3 14(5) . . . . ?
C2 N2 Ni1 N11 -127(2) . . . . ?
C3 N2 Ni1 N11 2(3) . . . . ?
C2 N2 Ni1 N9 -69.0(8) . . . . ?
C3 N2 Ni1 N9 59.7(10) . . . . ?
C2 N2 Ni1 N1 16.6(8) . . . . ?
C3 N2 Ni1 N1 145.3(10) . . . . ?
C2 N2 Ni1 N4 101.9(8) . . . . ?
C3 N2 Ni1 N4 -129.4(9) . . . . ?
C2 N2 Ni1 N3 -174.7(8) . . . . ?
C3 N2 Ni1 N3 -46.0(10) . . . . ?
C33 N9 Ni1 N11 -98(4) . . . . ?
C33 N9 Ni1 N2 92(4) . . . . ?
C33 N9 Ni1 N1 7(4) . . . . ?
C33 N9 Ni1 N4 -30(5) . . . . ?
C33 N9 Ni1 N3 179(3) . . . . ?
C1 N1 Ni1 N11 -175.2(8) . . . . ?
C14 N1 Ni1 N11 -43.4(11) . . . . ?
C1 N1 Ni1 N2 11.7(8) . . . . ?
C14 N1 Ni1 N2 143.5(10) . . . . ?
C1 N1 Ni1 N9 99.9(9) . . . . ?
C14 N1 Ni1 N9 -128.3(10) . . . . ?
C1 N1 Ni1 N4 -86.5(9) . . . . ?
C14 N1 Ni1 N4 45.3(10) . . . . ?
C1 N1 Ni1 N3 -43(2) . . . . ?
C14 N1 Ni1 N3 88(2) . . . . ?
C10 N4 Ni1 N11 -66.1(8) . . . . ?
C11 N4 Ni1 N11 56.3(9) . . . . ?
C10 N4 Ni1 N2 105.4(8) . . . . ?
C11 N4 Ni1 N2 -132.2(9) . . . . ?
C10 N4 Ni1 N9 -134(2) . . . . ?
C11 N4 Ni1 N9 -12(3) . . . . ?
C10 N4 Ni1 N1 -171.1(8) . . . . ?
C11 N4 Ni1 N1 -48.6(9) . . . . ?
C10 N4 Ni1 N3 18.3(8) . . . . ?
C11 N4 Ni1 N3 140.8(9) . . . . ?
C9 N3 Ni1 N11 102.2(9) . . . . ?
C6 N3 Ni1 N11 -128.0(10) . . . . ?
C9 N3 Ni1 N2 -86.2(9) . . . . ?
C6 N3 Ni1 N2 43.6(10) . . . . ?
C9 N3 Ni1 N9 -173.2(9) . . . . ?
C6 N3 Ni1 N9 -43.4(11) . . . . ?
C9 N3 Ni1 N1 -31(2) . . . . ?
C6 N3 Ni1 N1 98.4(19) . . . . ?
C9 N3 Ni1 N4 11.8(9) . . . . ?
C6 N3 Ni1 N4 141.6(10) . . . . ?
C34 N10 Ni2 N8 -35(6) . . . . ?
C34 N10 Ni2 N13 -86(5) . . . . ?
C34 N10 Ni2 N6 102(5) . . . . ?
C34 N10 Ni2 N5 17(5) . . . . ?
C34 N10 Ni2 N7 -171(5) . . . . ?
C27 N8 Ni2 N10 11(3) . . . . ?
C26 N8 Ni2 N10 -116(2) . . . . ?
C27 N8 Ni2 N13 62.0(9) . . . . ?
C26 N8 Ni2 N13 -65.2(9) . . . . ?
C27 N8 Ni2 N6 -125.3(9) . . . . ?
C26 N8 Ni2 N6 107.5(8) . . . . ?
C27 N8 Ni2 N5 -41.0(9) . . . . ?
C26 N8 Ni2 N5 -168.2(9) . . . . ?
C27 N8 Ni2 N7 148.1(9) . . . . ?
C26 N8 Ni2 N7 20.9(8) . . . . ?
C37 N13 Ni2 N10 -153(6) . . . . ?
C37 N13 Ni2 N8 35(6) . . . . ?
C37 N13 Ni2 N6 -84(7) . . . . ?
C37 N13 Ni2 N5 123(6) . . . . ?
C37 N13 Ni2 N7 -50(6) . . . . ?
C19 N6 Ni2 N10 57.5(9) . . . . ?
C18 N6 Ni2 N10 -66.0(8) . . . . ?
C19 N6 Ni2 N8 -129.5(9) . . . . ?
C18 N6 Ni2 N8 107.0(8) . . . . ?
C19 N6 Ni2 N13 -11(3) . . . . ?
C18 N6 Ni2 N13 -134(3) . . . . ?
C19 N6 Ni2 N5 142.9(9) . . . . ?
C18 N6 Ni2 N5 19.5(8) . . . . ?
C19 N6 Ni2 N7 -45.2(9) . . . . ?
C18 N6 Ni2 N7 -168.7(8) . . . . ?
C30 N5 Ni2 N10 -133.4(11) . . . . ?
C17 N5 Ni2 N10 99.2(9) . . . . ?
C30 N5 Ni2 N8 38.6(10) . . . . ?
C17 N5 Ni2 N8 -88.8(9) . . . . ?
C30 N5 Ni2 N13 -47.5(11) . . . . ?
C17 N5 Ni2 N13 -174.9(8) . . . . ?
C30 N5 Ni2 N6 136.3(11) . . . . ?
C17 N5 Ni2 N6 8.9(8) . . . . ?
C30 N5 Ni2 N7 91(2) . . . . ?
C17 N5 Ni2 N7 -37(3) . . . . ?
C25 N7 Ni2 N10 -179.8(8) . . . . ?
C22 N7 Ni2 N10 -48.1(10) . . . . ?
C25 N7 Ni2 N8 7.3(8) . . . . ?
C22 N7 Ni2 N8 139.0(10) . . . . ?
C25 N7 Ni2 N13 94.2(8) . . . . ?
C22 N7 Ni2 N13 -134.1(10) . . . . ?
C25 N7 Ni2 N6 -90.5(8) . . . . ?
C22 N7 Ni2 N6 41.2(10) . . . . ?
C25 N7 Ni2 N5 -45(2) . . . . ?
C22 N7 Ni2 N5 86(2) . . . . ?
